data_7232510
loop_
_publ_author_name
'Zep, Anna'
'Pruszkowska, Kamila'
'Dobrzycki, \/Lukasz'
'Sektas, Katarzyna'
'Sza\/la\'nski, Piotr'
'Marek, Paulina H.'
'Cyra\'nski, Micha\/l K.'
'Sicinski, Rafal R.'

_publ_section_title
;
 Cholesterol-based photo-switchable mesogenic dimers. Strongly bent
 molecules versus an intercalated structure
;
_journal_issue 17
_journal_name_full CrystEngComm
_journal_page_first 2779
_journal_paper_doi 10.1039/C9CE00013E
_journal_volume 21
_journal_year 2019
_chemical_absolute_configuration rmad
_chemical_formula_sum 'C52 H76 N2 O5'
_chemical_formula_weight 809.14
_space_group_crystal_system monoclinic
_space_group_IT_number 4
_space_group_name_Hall 'P 2yb'
_space_group_name_H-M_alt 'P 1 21 1'
_symmetry_space_group_name_Hall 'P 2yb'
_symmetry_space_group_name_H-M 'P 1 21 1'
_atom_sites_solution_hydrogens geom
_audit_update_record
;
2018-10-04 deposited with the CCDC.    2019-03-15 downloaded from the CCDC.
;
_cell_angle_alpha 90
_cell_angle_beta 96.848(3)
_cell_angle_gamma 90
_cell_formula_units_Z 4
_cell_length_a 19.0707(9)
_cell_length_b 11.2605(5)
_cell_length_c 21.8074(10)
_cell_measurement_reflns_used 9651
_cell_measurement_temperature 125.(2)
_cell_measurement_theta_max 66.688
_cell_measurement_theta_min 3.2785
_cell_volume 4649.6(4)
_computing_data_collection 'APEX2 V2013 (Bruker AXS Inc., 2013)'
_computing_publication_material 'APEX2 V2013 (Bruker AXS Inc., 2013)'
_computing_structure_refinement 'SHELXL-2014 (Sheldrick, 2014)'
_computing_structure_solution 'SHELXS-97 (Sheldrick, 2008)'
_diffrn_ambient_temperature 125.(2)
_diffrn_measured_fraction_theta_full 0.996
_diffrn_measured_fraction_theta_max 0.996
_diffrn_measurement_device_type 'Bruker D8 VENTURE PHOTON 100 CMOS'
_diffrn_radiation_monochromator mirror
_diffrn_radiation_type CuK\a
_diffrn_radiation_wavelength 1.54178
_diffrn_reflns_av_R_equivalents 0.0710
_diffrn_reflns_av_unetI/netI 0.0403
_diffrn_reflns_limit_h_max 22
_diffrn_reflns_limit_h_min -22
_diffrn_reflns_limit_k_max 13
_diffrn_reflns_limit_k_min -13
_diffrn_reflns_limit_l_max 25
_diffrn_reflns_limit_l_min -25
_diffrn_reflns_number 101291
_diffrn_reflns_theta_full 66.83
_diffrn_reflns_theta_max 66.83
_diffrn_reflns_theta_min 2.33
_diffrn_source 'INCOATEC I\mS micro--focus source'
_exptl_absorpt_coefficient_mu 0.567
_exptl_absorpt_correction_T_max 0.99
_exptl_absorpt_correction_T_min 0.79
_exptl_absorpt_correction_type multi-scan
_exptl_absorpt_process_details 'SADABS V2014/2 (Bruker AXS Inc.)'
_exptl_crystal_colour orange
_exptl_crystal_density_diffrn 1.156
_exptl_crystal_density_method 'not measured'
_exptl_crystal_description planar
_exptl_crystal_F_000 1768
_exptl_crystal_size_max 0.342
_exptl_crystal_size_mid 0.116
_exptl_crystal_size_min 0.021
_refine_diff_density_max 0.393
_refine_diff_density_min -0.243
_refine_ls_abs_structure_details
;
Flack x determined using 6331 quotients [(I+)-(I-)]/[(I+)+(I-)]
(Parsons, Flack and Wagner, Acta Cryst. B69 (2013) 249-259).
;
_refine_ls_abs_structure_Flack 0.10(8)
_refine_ls_extinction_method none
_refine_ls_goodness_of_fit_ref 1.059
_refine_ls_hydrogen_treatment constr
_refine_ls_matrix_type full
_refine_ls_number_parameters 1075
_refine_ls_number_reflns 16405
_refine_ls_number_restraints 2
_refine_ls_restrained_S_all 1.059
_refine_ls_R_factor_all 0.0509
_refine_ls_R_factor_gt 0.0441
_refine_ls_shift/su_max 0.001
_refine_ls_shift/su_mean 0.000
_refine_ls_structure_factor_coef Fsqd
_refine_ls_weighting_details 'w=1/[\s^2^(Fo^2^)+(0.0332P)^2^+1.6167P] where P=(Fo^2^+2Fc^2^)/3'
_refine_ls_weighting_scheme calc
_refine_ls_wR_factor_gt 0.0967
_refine_ls_wR_factor_ref 0.1006
_reflns_number_gt 14827
_reflns_number_total 16405
_reflns_threshold_expression 'I > 2\s(I)'
_cod_data_source_file c9ce00013e2.cif
_cod_data_source_block C6
_cod_depositor_comments 'Adding full bibliography for 7232506--7232511.cif.'
_cod_database_code 7232510

loop_
_space_group_symop_operation_xyz
'x, y, z'
'-x, y+1/2, -z'

loop_
_atom_site_type_symbol
_atom_site_label
_atom_site_fract_x
_atom_site_fract_y
_atom_site_fract_z
_atom_site_U_iso_or_equiv
_atom_site_adp_type
_atom_site_calc_flag
_atom_site_refinement_flags_adp
_atom_site_refinement_flags_posn
_atom_site_occupancy
O O1A 0.18661(11) -0.17860(18) 0.88624(9) 0.0331(5) Uani d . . 1
O O2A 0.13804(14) -0.0192(2) 0.83496(11) 0.0480(6) Uani d . . 1
O O3A -0.00015(12) -0.27214(19) 0.51417(9) 0.0337(5) Uani d . . 1
O O4A -0.04687(14) -0.4477(2) 0.48267(10) 0.0452(6) Uani d . . 1
O O5A -0.19859(13) -0.01385(19) -0.04226(10) 0.0410(6) Uani d . . 1
N N1A -0.10219(14) -0.1278(2) 0.23636(12) 0.0332(6) Uani d . . 1
N N2A -0.12828(15) -0.1962(2) 0.19413(12) 0.0347(6) Uani d . . 1
C C1A 0.19036(17) -0.0130(3) 1.03687(14) 0.0343(7) Uani d . . 1
H H1A1 0.1546 -0.0067 1.0661 0.041 Uiso calc U R 1
H H1A2 0.1987 0.068 1.0217 0.041 Uiso calc U R 1
C C2A 0.16016(17) -0.0894(3) 0.98225(15) 0.0346(7) Uani d . . 1
H H2A1 0.1467 -0.1682 0.9972 0.042 Uiso calc U R 1
H H2A2 0.1173 -0.0512 0.9608 0.042 Uiso calc U R 1
C C3A 0.21401(16) -0.1037(3) 0.93855(14) 0.0317(7) Uani d . . 1
H H3A 0.2266 -0.0239 0.923 0.038 Uiso calc U R 1
C C4A 0.27994(17) -0.1636(3) 0.96976(14) 0.0344(7) Uani d . . 1
H H4A1 0.3155 -0.1695 0.9403 0.041 Uiso calc U R 1
H H4A2 0.2682 -0.2451 0.9822 0.041 Uiso calc U R 1
C C5A 0.31055(16) -0.0940(3) 1.02615(14) 0.0305(7) Uani d . . 1
C C6A 0.37869(17) -0.0660(3) 1.03453(15) 0.0380(7) Uani d . . 1
H H6A 0.4069 -0.0906 1.0037 0.046 Uiso calc U R 1
C C7A 0.41462(18) 0.0011(3) 1.08863(16) 0.0422(8) Uani d . . 1
H H7A1 0.4268 0.0815 1.0748 0.051 Uiso calc U R 1
H H7A2 0.4593 -0.0398 1.1038 0.051 Uiso calc U R 1
C C8A 0.36986(16) 0.0129(3) 1.14172(14) 0.0304(6) Uani d . . 1
H H8A 0.3711 -0.0642 1.1646 0.036 Uiso calc U R 1
C C9A 0.29295(15) 0.0398(3) 1.11559(13) 0.0281(6) Uani d . . 1
H H9A 0.2949 0.1118 1.089 0.034 Uiso calc U R 1
C C10A 0.26020(16) -0.0600(3) 1.07232(13) 0.0286(6) Uani d . . 1
C C11A 0.24772(17) 0.0743(3) 1.16599(16) 0.0420(8) Uani d . . 1
H H11A 0.2384 0.0021 1.1896 0.05 Uiso calc U R 1
H H11B 0.2017 0.104 1.1461 0.05 Uiso calc U R 1
C C12A 0.28038(17) 0.1688(3) 1.21136(16) 0.0394(8) Uani d . . 1
H H12A 0.2831 0.2452 1.1893 0.047 Uiso calc U R 1
H H12B 0.2496 0.1805 1.2444 0.047 Uiso calc U R 1
C C13A 0.35429(16) 0.1329(3) 1.24034(13) 0.0290(6) Uani d . . 1
C C14A 0.39754(16) 0.1107(3) 1.18656(14) 0.0303(6) Uani d . . 1
H H14A 0.3949 0.1858 1.1619 0.036 Uiso calc U R 1
C C15A 0.47349(18) 0.1017(4) 1.21701(18) 0.0478(9) Uani d . . 1
H H15A 0.5072 0.1243 1.1878 0.057 Uiso calc U R 1
H H15B 0.4845 0.0202 1.2322 0.057 Uiso calc U R 1
C C16A 0.47648(17) 0.1908(3) 1.27134(17) 0.0423(8) Uani d . . 1
H H16A 0.5062 0.2599 1.2635 0.051 Uiso calc U R 1
H H16B 0.4969 0.1522 1.3102 0.051 Uiso calc U R 1
C C17A 0.39956(16) 0.2312(3) 1.27639(14) 0.0288(6) Uani d . . 1
H H17A 0.3918 0.306 1.2518 0.035 Uiso calc U R 1
C C18A 0.3510(2) 0.0220(3) 1.28076(15) 0.0454(9) Uani d . . 1
H H18A 0.3987 0.0007 1.2991 0.068 Uiso calc U R 1
H H18B 0.3305 -0.044 1.2553 0.068 Uiso calc U R 1
H H18C 0.3215 0.0384 1.3137 0.068 Uiso calc U R 1
C C19A 0.24453(19) -0.1721(3) 1.10901(15) 0.0391(8) Uani d . . 1
H H19A 0.2876 -0.1973 1.1348 0.059 Uiso calc U R 1
H H19B 0.2284 -0.236 1.0802 0.059 Uiso calc U R 1
H H19C 0.2077 -0.1543 1.1353 0.059 Uiso calc U R 1
C C20A 0.38638(17) 0.2608(3) 1.34258(14) 0.0320(7) Uani d . . 1
H H20A 0.3984 0.1887 1.3685 0.038 Uiso calc U R 1
C C21A 0.30951(19) 0.2917(3) 1.34735(16) 0.0457(9) Uani d . . 1
H H21A 0.28 0.2214 1.3374 0.069 Uiso calc U R 1
H H21B 0.2945 0.3556 1.3182 0.069 Uiso calc U R 1
H H21C 0.3046 0.3178 1.3895 0.069 Uiso calc U R 1
C C22A 0.43449(18) 0.3628(3) 1.36928(15) 0.0358(7) Uani d . . 1
H H22A 0.4832 0.347 1.3599 0.043 Uiso calc U R 1
H H22B 0.4184 0.4374 1.3481 0.043 Uiso calc U R 1
C C23A 0.43618(18) 0.3809(3) 1.43882(15) 0.0381(7) Uani d . . 1
H H23A 0.3871 0.3846 1.4493 0.046 Uiso calc U R 1
H H23B 0.4595 0.3118 1.4606 0.046 Uiso calc U R 1
C C24A 0.4749(2) 0.4933(3) 1.46160(16) 0.0414(8) Uani d . . 1
H H24A 0.4501 0.5622 1.4407 0.05 Uiso calc U R 1
H H24B 0.523 0.4909 1.4489 0.05 Uiso calc U R 1
C C25A 0.4813(2) 0.5141(3) 1.53145(16) 0.0467(9) Uani d . . 1
H H25A 0.5047 0.593 1.5396 0.056 Uiso calc U R 1
C C26A 0.4099(2) 0.5204(4) 1.55551(19) 0.0596(11) Uani d . . 1
H H26A 0.4162 0.5463 1.5987 0.089 Uiso calc U R 1
H H26B 0.3877 0.4418 1.5526 0.089 Uiso calc U R 1
H H26C 0.3797 0.5773 1.5307 0.089 Uiso calc U R 1
C C27A 0.5280(2) 0.4223(4) 1.56653(17) 0.0531(10) Uani d . . 1
H H27A 0.5054 0.3441 1.5616 0.08 Uiso calc U R 1
H H27B 0.5351 0.4433 1.6104 0.08 Uiso calc U R 1
H H27C 0.5738 0.4198 1.5504 0.08 Uiso calc U R 1
C C28A 0.14892(17) -0.1241(3) 0.83830(15) 0.0334(7) Uani d . . 1
C C29A 0.12190(18) -0.2148(3) 0.79008(14) 0.0329(7) Uani d . . 1
H H29A 0.0843 -0.2621 0.8062 0.039 Uiso calc U R 1
H H29B 0.161 -0.2696 0.7838 0.039 Uiso calc U R 1
C C30A 0.09264(17) -0.1631(3) 0.72796(14) 0.0331(7) Uani d . . 1
H H30A 0.13 -0.1171 0.7107 0.04 Uiso calc U R 1
H H30B 0.0532 -0.1083 0.7334 0.04 Uiso calc U R 1
C C31A 0.06624(18) -0.2621(3) 0.68309(15) 0.0346(7) Uani d . . 1
H H31A 0.1045 -0.3211 0.6815 0.042 Uiso calc U R 1
H H31B 0.0262 -0.303 0.6991 0.042 Uiso calc U R 1
C C32A 0.04246(17) -0.2184(3) 0.61777(14) 0.0321(7) Uani d . . 1
H H32A 0.0035 -0.1606 0.6187 0.039 Uiso calc U R 1
H H32B 0.0822 -0.1774 0.6014 0.039 Uiso calc U R 1
C C33A 0.01783(18) -0.3204(3) 0.57589(14) 0.0335(7) Uani d . . 1
H H33A 0.0557 -0.3804 0.5758 0.04 Uiso calc U R 1
H H33B -0.024 -0.3588 0.5902 0.04 Uiso calc U R 1
C C34A -0.03204(17) -0.3462(3) 0.47189(14) 0.0318(7) Uani d . . 1
C C35A -0.04835(16) -0.2882(3) 0.41040(14) 0.0317(7) Uani d . . 1
C C36A -0.03480(16) -0.1680(3) 0.40084(14) 0.0319(7) Uani d . . 1
H H36A -0.0133 -0.1203 0.4338 0.038 Uiso calc U R 1
C C37A -0.05305(17) -0.1191(3) 0.34266(14) 0.0329(7) Uani d . . 1
H H37A -0.0439 -0.0375 0.3359 0.039 Uiso calc U R 1
C C38A -0.08457(16) -0.1883(3) 0.29417(14) 0.0304(7) Uani d . . 1
C C39A -0.09640(17) -0.3090(3) 0.30321(15) 0.0362(7) Uani d . . 1
H H39A -0.1165 -0.3571 0.2699 0.043 Uiso calc U R 1
C C40A -0.07863(18) -0.3577(3) 0.36097(14) 0.0351(7) Uani d . . 1
H H40A -0.0871 -0.4397 0.3673 0.042 Uiso calc U R 1
C C41A -0.14684(17) -0.1431(3) 0.13556(14) 0.0320(7) Uani d . . 1
C C42A -0.14456(18) -0.0214(3) 0.12267(15) 0.0365(7) Uani d . . 1
H H42A -0.1304 0.0334 0.1549 0.044 Uiso calc U R 1
C C43A -0.16271(18) 0.0186(3) 0.06344(15) 0.0387(8) Uani d . . 1
H H43A -0.1615 0.1013 0.055 0.046 Uiso calc U R 1
C C44A -0.18305(17) -0.0614(3) 0.01530(15) 0.0344(7) Uani d . . 1
C C45A -0.18606(19) -0.1815(3) 0.02811(15) 0.0382(7) Uani d . . 1
H H45A -0.2004 -0.2363 -0.0041 0.046 Uiso calc U R 1
C C46A -0.16807(19) -0.2215(3) 0.08800(15) 0.0380(8) Uani d . . 1
H H46A -0.1703 -0.304 0.0966 0.046 Uiso calc U R 1
C C47A -0.20719(18) -0.0955(3) -0.09304(14) 0.0362(7) Uani d . . 1
H H47A -0.2514 -0.1413 -0.0922 0.043 Uiso calc U R 1
H H47B -0.1672 -0.1521 -0.0896 0.043 Uiso calc U R 1
C C48A -0.20994(18) -0.0276(3) -0.15303(15) 0.0391(8) Uani d . . 1
H H48A -0.1729 0.0344 -0.1482 0.047 Uiso calc U R 1
H H48B -0.1981 -0.083 -0.1855 0.047 Uiso calc U R 1
C C49A -0.27955(17) 0.0311(3) -0.17519(15) 0.0359(7) Uani d . . 1
H H49A -0.2921 0.0867 -0.1431 0.043 Uiso calc U R 1
H H49B -0.3169 -0.0302 -0.1814 0.043 Uiso calc U R 1
C C50A -0.27688(18) 0.0988(3) -0.23532(15) 0.0393(8) Uani d . . 1
H H50A -0.2423 0.1642 -0.2277 0.047 Uiso calc U R 1
H H50B -0.2594 0.0445 -0.2658 0.047 Uiso calc U R 1
C C51A -0.3471(2) 0.1506(3) -0.26324(17) 0.0454(9) Uani d . . 1
H H51A -0.3833 0.0873 -0.2666 0.055 Uiso calc U R 1
H H51B -0.3619 0.2127 -0.2353 0.055 Uiso calc U R 1
C C52A -0.3435(2) 0.2042(4) -0.32660(18) 0.0559(10) Uani d . . 1
H H52A -0.3291 0.1431 -0.3546 0.084 Uiso calc U R 1
H H52B -0.309 0.2691 -0.3233 0.084 Uiso calc U R 1
H H52C -0.3901 0.2351 -0.3429 0.084 Uiso calc U R 1
O O1B 0.83472(11) 0.32606(18) 0.60588(9) 0.0324(5) Uani d . . 1
O O2B 0.87398(15) 0.48430(19) 0.66278(11) 0.0495(7) Uani d . . 1
O O3B 0.99280(12) 0.21624(18) 0.98375(9) 0.0349(5) Uani d . . 1
O O4B 1.01084(13) 0.03098(18) 1.01960(10) 0.0388(5) Uani d . . 1
O O5B 1.17838(13) 0.50096(19) 1.53417(10) 0.0417(6) Uani d . . 1
N N1B 1.08537(13) 0.3558(2) 1.26181(12) 0.0297(5) Uani d . . 1
N N2B 1.11387(13) 0.2904(2) 1.30464(11) 0.0291(5) Uani d . . 1
C C1B 0.79313(17) 0.3827(3) 0.43707(14) 0.0312(7) Uani d . . 1
H H1B1 0.7966 0.3279 0.4021 0.037 Uiso calc U R 1
H H1B2 0.8253 0.4503 0.4325 0.037 Uiso calc U R 1
C C2B 0.81843(17) 0.3178(3) 0.49704(14) 0.0328(7) Uani d . . 1
H H2B1 0.7893 0.246 0.5007 0.039 Uiso calc U R 1
H H2B2 0.8681 0.2925 0.4967 0.039 Uiso calc U R 1
C C3B 0.81283(17) 0.3985(3) 0.55134(14) 0.0308(7) Uani d . . 1
H H3B 0.8452 0.4681 0.5499 0.037 Uiso calc U R 1
C C4B 0.73725(17) 0.4407(3) 0.55246(14) 0.0322(7) Uani d . . 1
H H4B1 0.7072 0.3722 0.5607 0.039 Uiso calc U R 1
H H4B2 0.7358 0.4986 0.5865 0.039 Uiso calc U R 1
C C5B 0.70777(15) 0.4984(2) 0.49189(13) 0.0272(6) Uani d . . 1
C C6B 0.67386(16) 0.6015(3) 0.49112(14) 0.0300(7) Uani d . . 1
H H6B 0.6706 0.6389 0.5297 0.036 Uiso calc U R 1
C C7B 0.64026(16) 0.6635(3) 0.43428(13) 0.0288(6) Uani d . . 1
H H7B1 0.6667 0.7375 0.4287 0.035 Uiso calc U R 1
H H7B2 0.5915 0.686 0.4406 0.035 Uiso calc U R 1
C C8B 0.63759(15) 0.5897(2) 0.37513(13) 0.0266(6) Uani d . . 1
H H8B 0.5957 0.5356 0.3724 0.032 Uiso calc U R 1
C C9B 0.70513(16) 0.5145(2) 0.37621(13) 0.0275(6) Uani d . . 1
H H9B 0.7455 0.5717 0.3807 0.033 Uiso calc U R 1
C C10B 0.71685(15) 0.4301(3) 0.43276(13) 0.0276(6) Uani d . . 1
C C11B 0.70791(18) 0.4511(3) 0.31459(14) 0.0327(7) Uani d . . 1
H H11C 0.6695 0.3915 0.309 0.039 Uiso calc U R 1
H H11D 0.7533 0.408 0.316 0.039 Uiso calc U R 1
C C12B 0.70062(17) 0.5349(3) 0.25873(14) 0.0330(7) Uani d . . 1
H H12C 0.7414 0.5899 0.2619 0.04 Uiso calc U R 1
H H12D 0.7009 0.4879 0.2204 0.04 Uiso calc U R 1
C C13B 0.63196(16) 0.6063(3) 0.25556(13) 0.0290(6) Uani d . . 1
C C14B 0.63131(16) 0.6696(2) 0.31854(13) 0.0268(6) Uani d . . 1
H H14B 0.6746 0.7204 0.3235 0.032 Uiso calc U R 1
C C15B 0.56918(17) 0.7560(3) 0.30714(15) 0.0331(7) Uani d . . 1
H H15C 0.5755 0.8246 0.3357 0.04 Uiso calc U R 1
H H15D 0.524 0.716 0.3123 0.04 Uiso calc U R 1
C C16B 0.57114(17) 0.7956(3) 0.23928(14) 0.0326(7) Uani d . . 1
H H16C 0.5241 0.7856 0.2153 0.039 Uiso calc U R 1
H H16D 0.5849 0.8803 0.2377 0.039 Uiso calc U R 1
C C17B 0.62624(17) 0.7162(3) 0.21226(14) 0.0302(6) Uani d . . 1
H H17B 0.6725 0.7588 0.2199 0.036 Uiso calc U R 1
C C18B 0.56755(17) 0.5249(3) 0.24005(15) 0.0366(7) Uani d . . 1
H H18D 0.5649 0.4684 0.2739 0.055 Uiso calc U R 1
H H18E 0.5723 0.4814 0.2019 0.055 Uiso calc U R 1
H H18F 0.5245 0.5731 0.2345 0.055 Uiso calc U R 1
C C19B 0.66438(18) 0.3253(3) 0.42680(15) 0.0353(7) Uani d . . 1
H H19D 0.6161 0.3559 0.4186 0.053 Uiso calc U R 1
H H19E 0.6694 0.2797 0.4653 0.053 Uiso calc U R 1
H H19F 0.6744 0.2738 0.3927 0.053 Uiso calc U R 1
C C20B 0.61053(18) 0.7007(3) 0.14175(14) 0.0343(7) Uani d . . 1
H H20B 0.5607 0.6723 0.1322 0.041 Uiso calc U R 1
C C21B 0.6590(2) 0.6107(3) 0.11558(15) 0.0424(8) Uani d . . 1
H H21D 0.6493 0.5312 0.1308 0.064 Uiso calc U R 1
H H21E 0.7083 0.6316 0.1288 0.064 Uiso calc U R 1
H H21F 0.6504 0.6115 0.0704 0.064 Uiso calc U R 1
C C22B 0.61668(19) 0.8225(3) 0.11069(14) 0.0370(7) Uani d . . 1
H H22C 0.5864 0.8796 0.1299 0.044 Uiso calc U R 1
H H22D 0.6661 0.8503 0.1199 0.044 Uiso calc U R 1
C C23B 0.5964(2) 0.8263(3) 0.04074(16) 0.0489(9) Uani d . . 1
H H23C 0.6306 0.7786 0.0203 0.059 Uiso calc U R 1
H H23D 0.5491 0.7907 0.0304 0.059 Uiso calc U R 1
C C24B 0.59585(19) 0.9536(3) 0.01648(16) 0.0434(8) Uani d . . 1
H H24C 0.6402 0.9929 0.034 0.052 Uiso calc U R 1
H H24D 0.5563 0.9966 0.0321 0.052 Uiso calc U R 1
C C25B 0.5886(2) 0.9667(4) -0.0539(2) 0.0626(12) Uani d U . 1
H H25B 0.6336 0.9353 -0.0669 0.075 Uiso calc U R 1
C C26B 0.5325(3) 0.8991(5) -0.0886(2) 0.0826(16) Uani d U . 1
H H26D 0.4867 0.932 -0.0813 0.124 Uiso calc U R 1
H H26E 0.5355 0.816 -0.0753 0.124 Uiso calc U R 1
H H26F 0.5375 0.9037 -0.1328 0.124 Uiso calc U R 1
C C27B 0.5875(2) 1.1007(4) -0.0696(2) 0.0590(11) Uani d . . 1
H H27D 0.5483 1.1391 -0.0521 0.088 Uiso calc U R 1
H H27E 0.5814 1.111 -0.1146 0.088 Uiso calc U R 1
H H27F 0.6322 1.137 -0.0522 0.088 Uiso calc U R 1
C C28B 0.86629(17) 0.3791(3) 0.65695(14) 0.0320(7) Uani d . . 1
C C29B 0.89118(17) 0.2861(3) 0.70436(14) 0.0299(6) Uani d . . 1
H H29C 0.9303 0.2411 0.6894 0.036 Uiso calc U R 1
H H29D 0.852 0.2297 0.7077 0.036 Uiso calc U R 1
C C30B 0.91627(17) 0.3339(3) 0.76826(14) 0.0308(6) Uani d . . 1
H H30C 0.8772 0.3773 0.7844 0.037 Uiso calc U R 1
H H30D 0.9556 0.3904 0.7657 0.037 Uiso calc U R 1
C C31B 0.94127(17) 0.2328(3) 0.81262(14) 0.0313(7) Uani d . . 1
H H31C 0.9035 0.1722 0.8113 0.038 Uiso calc U R 1
H H31D 0.9832 0.1948 0.7982 0.038 Uiso calc U R 1
C C32B 0.96021(17) 0.2736(3) 0.87924(14) 0.0309(7) Uani d . . 1
H H32C 1.001 0.3285 0.8816 0.037 Uiso calc U R 1
H H32D 0.9198 0.3174 0.8929 0.037 Uiso calc U R 1
C C33B 0.97836(18) 0.1696(3) 0.92175(14) 0.0336(7) Uani d . . 1
H H33C 0.9384 0.113 0.9192 0.04 Uiso calc U R 1
H H33D 1.0203 0.1275 0.91 0.04 Uiso calc U R 1
C C34B 1.00924(16) 0.1361(3) 1.02862(13) 0.0274(6) Uani d . . 1
C C35B 1.02584(15) 0.1940(3) 1.09013(13) 0.0267(6) Uani d . . 1
C C36B 1.02177(16) 0.3170(3) 1.09733(14) 0.0297(6) Uani d . . 1
H H36B 1.0063 0.3664 1.0631 0.036 Uiso calc U R 1
C C37B 1.04075(16) 0.3658(3) 1.15539(14) 0.0318(7) Uani d . . 1
H H37B 1.0365 0.449 1.1611 0.038 Uiso calc U R 1
C C38B 1.06588(16) 0.2945(3) 1.20528(13) 0.0274(6) Uani d . . 1
C C39B 1.06867(16) 0.1716(3) 1.19822(14) 0.0294(6) Uani d . . 1
H H39B 1.0844 0.1222 1.2325 0.035 Uiso calc U R 1
C C40B 1.04836(16) 0.1226(3) 1.14089(14) 0.0295(6) Uani d . . 1
H H40B 1.0497 0.0388 1.1359 0.035 Uiso calc U R 1
C C41B 1.13164(16) 0.3482(3) 1.36177(14) 0.0289(6) Uani d . . 1
C C42B 1.12233(18) 0.4700(3) 1.37143(15) 0.0373(8) Uani d . . 1
H H42B 1.1049 0.5198 1.3379 0.045 Uiso calc U R 1
C C43B 1.13828(19) 0.5168(3) 1.42906(15) 0.0417(8) Uani d . . 1
H H43B 1.1314 0.5992 1.4356 0.05 Uiso calc U R 1
C C44B 1.16475(17) 0.4443(3) 1.47892(14) 0.0337(7) Uani d . . 1
C C45B 1.17417(16) 0.3237(3) 1.46965(14) 0.0309(6) Uani d . . 1
H H45B 1.1918 0.2739 1.5031 0.037 Uiso calc U R 1
C C46B 1.15752(16) 0.2768(3) 1.41100(14) 0.0296(6) Uani d . . 1
H H46B 1.164 0.1944 1.4045 0.036 Uiso calc U R 1
C C47B 1.21363(17) 0.4356(3) 1.58488(14) 0.0330(7) Uani d . . 1
H H47C 1.2592 0.4048 1.5741 0.04 Uiso calc U R 1
H H47D 1.1843 0.3674 1.5948 0.04 Uiso calc U R 1
C C48B 1.22610(18) 0.5174(3) 1.63961(15) 0.0371(7) Uani d . . 1
H H48C 1.1802 0.5476 1.65 0.044 Uiso calc U R 1
H H48D 1.2545 0.5863 1.6289 0.044 Uiso calc U R 1
C C49B 1.26449(18) 0.4540(3) 1.69537(15) 0.0360(7) Uani d . . 1
H H49C 1.3118 0.4301 1.6855 0.043 Uiso calc U R 1
H H49D 1.2382 0.3806 1.7028 0.043 Uiso calc U R 1
C C50B 1.27341(18) 0.5271(3) 1.75464(15) 0.0374(7) Uani d . . 1
H H50C 1.2263 0.5545 1.7635 0.045 Uiso calc U R 1
H H50D 1.293 0.4753 1.7892 0.045 Uiso calc U R 1
C C51B 1.3210(2) 0.6339(3) 1.75229(17) 0.0445(8) Uani d . . 1
H H51C 1.2982 0.6914 1.7219 0.053 Uiso calc U R 1
H H51D 1.366 0.6083 1.7379 0.053 Uiso calc U R 1
C C52B 1.3373(2) 0.6961(3) 1.81554(18) 0.0516(9) Uani d . . 1
H H52D 1.3595 0.6395 1.846 0.077 Uiso calc U R 1
H H52E 1.2932 0.7254 1.8291 0.077 Uiso calc U R 1
H H52F 1.3693 0.763 1.8117 0.077 Uiso calc U R 1

loop_
_atom_site_aniso_label
_atom_site_aniso_U_11
_atom_site_aniso_U_22
_atom_site_aniso_U_33
_atom_site_aniso_U_12
_atom_site_aniso_U_13
_atom_site_aniso_U_23
O1A 0.0451(13) 0.0251(10) 0.0271(11) 0.0014(9) -0.0041(9) -0.0025(9)
O2A 0.0716(17) 0.0266(12) 0.0413(14) 0.0011(11) -0.0121(12) 0.0000(10)
O3A 0.0423(12) 0.0332(11) 0.0244(11) -0.0029(10) -0.0013(9) 0.0007(9)
O4A 0.0669(16) 0.0339(13) 0.0322(12) -0.0109(11) -0.0042(11) 0.0051(10)
O5A 0.0609(15) 0.0302(11) 0.0301(12) -0.0009(11) -0.0017(10) 0.0056(9)
N1A 0.0380(14) 0.0314(13) 0.0299(14) 0.0006(12) 0.0033(11) 0.0015(11)
N2A 0.0440(16) 0.0307(14) 0.0282(14) -0.0039(12) -0.0003(11) 0.0009(11)
C1A 0.0354(17) 0.0334(16) 0.0332(17) 0.0035(14) 0.0003(13) -0.0063(13)
C2A 0.0362(17) 0.0325(16) 0.0338(17) -0.0002(13) -0.0007(13) -0.0063(13)
C3A 0.0421(18) 0.0241(14) 0.0279(16) -0.0028(13) -0.0001(13) -0.0036(12)
C4A 0.0410(18) 0.0305(16) 0.0315(16) 0.0019(14) 0.0031(13) -0.0050(13)
C5A 0.0379(17) 0.0241(14) 0.0289(16) 0.0047(13) 0.0023(12) -0.0001(12)
C6A 0.0388(18) 0.0402(18) 0.0363(18) 0.0020(15) 0.0099(14) -0.0066(14)
C7A 0.0336(17) 0.051(2) 0.0429(19) -0.0004(15) 0.0059(14) -0.0167(16)
C8A 0.0334(16) 0.0259(15) 0.0316(16) 0.0003(13) 0.0027(12) -0.0043(12)
C9A 0.0327(16) 0.0233(14) 0.0281(15) 0.0006(12) 0.0020(12) 0.0020(12)
C10A 0.0332(16) 0.0265(14) 0.0255(15) -0.0010(13) 0.0016(12) -0.0007(12)
C11A 0.0291(17) 0.059(2) 0.0372(19) 0.0001(16) 0.0011(13) -0.0180(16)
C12A 0.0345(17) 0.0461(19) 0.0373(18) 0.0054(15) 0.0031(14) -0.0138(15)
C13A 0.0344(17) 0.0281(15) 0.0237(15) -0.0009(13) 0.0000(12) -0.0023(12)
C14A 0.0338(16) 0.0269(15) 0.0301(16) 0.0000(13) 0.0042(12) -0.0034(12)
C15A 0.0314(18) 0.057(2) 0.054(2) 0.0018(16) 0.0015(15) -0.0253(18)
C16A 0.0345(18) 0.049(2) 0.043(2) -0.0025(15) 0.0012(14) -0.0158(16)
C17A 0.0341(16) 0.0243(14) 0.0275(15) 0.0006(13) 0.0017(12) 0.0018(12)
C18A 0.072(2) 0.0326(17) 0.0305(17) -0.0141(17) 0.0010(16) 0.0014(14)
C19A 0.051(2) 0.0340(17) 0.0309(17) -0.0100(15) 0.0009(14) 0.0015(14)
C20A 0.0377(17) 0.0295(15) 0.0282(16) -0.0025(13) 0.0010(13) -0.0017(12)
C21A 0.047(2) 0.055(2) 0.0351(19) -0.0024(17) 0.0028(15) -0.0174(16)
C22A 0.0453(18) 0.0288(16) 0.0333(17) -0.0037(14) 0.0045(14) -0.0045(13)
C23A 0.049(2) 0.0335(17) 0.0312(17) -0.0061(15) 0.0030(14) -0.0026(13)
C24A 0.052(2) 0.0308(17) 0.0403(19) -0.0066(15) 0.0026(15) -0.0009(14)
C25A 0.068(2) 0.0328(17) 0.0395(19) -0.0202(17) 0.0055(17) -0.0078(15)
C26A 0.087(3) 0.044(2) 0.050(2) 0.012(2) 0.016(2) -0.0114(19)
C27A 0.050(2) 0.070(3) 0.037(2) -0.019(2) -0.0039(16) 0.0023(18)
C28A 0.0408(18) 0.0285(16) 0.0301(16) 0.0022(14) 0.0013(13) 0.0000(13)
C29A 0.0395(18) 0.0283(15) 0.0301(17) 0.0051(13) 0.0007(13) -0.0033(13)
C30A 0.0381(17) 0.0314(16) 0.0296(16) 0.0015(14) 0.0029(13) -0.0011(13)
C31A 0.0416(18) 0.0332(16) 0.0284(17) 0.0088(14) 0.0014(13) -0.0025(13)
C32A 0.0358(17) 0.0352(16) 0.0252(16) -0.0019(13) 0.0030(12) -0.0009(13)
C33A 0.0416(18) 0.0354(17) 0.0228(15) 0.0003(14) 0.0009(13) 0.0027(13)
C34A 0.0339(17) 0.0292(17) 0.0317(17) -0.0016(13) 0.0016(13) -0.0003(13)
C35A 0.0313(16) 0.0341(17) 0.0295(16) -0.0014(13) 0.0029(12) 0.0012(13)
C36A 0.0372(17) 0.0278(15) 0.0300(16) 0.0003(14) 0.0015(13) -0.0045(13)
C37A 0.0395(17) 0.0262(15) 0.0331(17) 0.0011(13) 0.0045(13) 0.0014(13)
C38A 0.0320(16) 0.0297(16) 0.0294(16) 0.0004(13) 0.0029(12) 0.0014(13)
C39A 0.0420(18) 0.0354(17) 0.0298(17) -0.0073(15) -0.0018(13) -0.0031(13)
C40A 0.0467(19) 0.0283(16) 0.0295(17) -0.0085(14) 0.0007(14) 0.0019(13)
C41A 0.0365(17) 0.0273(15) 0.0318(17) -0.0011(13) 0.0019(13) 0.0043(12)
C42A 0.047(2) 0.0270(15) 0.0342(17) 0.0001(14) 0.0012(14) -0.0026(13)
C43A 0.054(2) 0.0226(15) 0.0387(18) 0.0027(15) 0.0026(15) 0.0058(14)
C44A 0.0404(18) 0.0299(16) 0.0316(17) 0.0022(14) -0.0003(13) 0.0056(13)
C45A 0.053(2) 0.0300(16) 0.0301(17) -0.0063(15) -0.0012(14) -0.0012(13)
C46A 0.053(2) 0.0243(15) 0.0348(18) -0.0043(14) -0.0021(15) 0.0057(13)
C47A 0.0405(18) 0.0370(17) 0.0306(17) -0.0018(14) 0.0020(13) 0.0013(14)
C48A 0.0413(19) 0.0425(18) 0.0335(17) -0.0034(15) 0.0040(14) 0.0028(14)
C49A 0.0427(19) 0.0293(16) 0.0354(17) -0.0040(14) 0.0040(14) -0.0009(13)
C50A 0.048(2) 0.0352(17) 0.0345(18) -0.0005(15) 0.0047(14) 0.0009(14)
C51A 0.057(2) 0.0382(19) 0.039(2) 0.0008(16) -0.0045(16) 0.0014(15)
C52A 0.075(3) 0.045(2) 0.044(2) 0.005(2) -0.0069(19) 0.0086(17)
O1B 0.0463(13) 0.0243(10) 0.0249(11) -0.0011(9) -0.0034(9) 0.0049(8)
O2B 0.0884(19) 0.0225(12) 0.0332(13) 0.0008(12) -0.0113(12) 0.0020(9)
O3B 0.0553(14) 0.0244(11) 0.0229(11) 0.0019(10) -0.0038(10) -0.0014(9)
O4B 0.0595(15) 0.0232(11) 0.0317(12) 0.0078(10) -0.0021(10) -0.0035(9)
O5B 0.0609(15) 0.0277(11) 0.0328(12) 0.0075(11) -0.0099(10) -0.0081(9)
N1B 0.0370(14) 0.0240(12) 0.0275(13) -0.0036(11) 0.0014(11) -0.0004(10)
N2B 0.0355(14) 0.0247(12) 0.0263(13) -0.0004(10) 0.0009(10) 0.0001(10)
C1B 0.0422(18) 0.0255(14) 0.0261(15) 0.0055(13) 0.0042(13) 0.0006(12)
C2B 0.0412(18) 0.0286(15) 0.0278(16) 0.0066(14) 0.0006(13) 0.0028(13)
C3B 0.0422(18) 0.0256(15) 0.0235(15) -0.0009(13) -0.0010(13) 0.0049(12)
C4B 0.0433(18) 0.0275(15) 0.0259(15) 0.0005(14) 0.0044(13) 0.0017(12)
C5B 0.0324(16) 0.0241(14) 0.0257(15) -0.0016(12) 0.0055(12) 0.0000(11)
C6B 0.0390(17) 0.0244(15) 0.0271(15) -0.0014(13) 0.0057(13) -0.0039(12)
C7B 0.0363(16) 0.0223(14) 0.0284(16) 0.0006(12) 0.0066(12) -0.0018(12)
C8B 0.0320(16) 0.0210(14) 0.0268(15) 0.0003(12) 0.0036(12) 0.0002(11)
C9B 0.0347(16) 0.0204(13) 0.0277(15) 0.0002(12) 0.0052(12) -0.0007(12)
C10B 0.0353(16) 0.0217(13) 0.0254(15) 0.0017(12) 0.0014(12) 0.0019(12)
C11B 0.0429(18) 0.0259(15) 0.0290(16) 0.0106(13) 0.0032(13) 0.0011(12)
C12B 0.0429(18) 0.0290(15) 0.0272(16) 0.0052(14) 0.0050(13) -0.0012(13)
C13B 0.0373(17) 0.0252(14) 0.0241(15) 0.0031(13) 0.0016(12) 0.0026(12)
C14B 0.0328(16) 0.0208(13) 0.0268(15) 0.0005(12) 0.0034(12) 0.0020(11)
C15B 0.0385(17) 0.0272(15) 0.0336(17) 0.0066(13) 0.0038(13) 0.0025(12)
C16B 0.0388(18) 0.0275(15) 0.0303(16) 0.0044(13) -0.0003(13) 0.0027(12)
C17B 0.0372(17) 0.0251(14) 0.0278(16) 0.0014(13) 0.0023(12) 0.0025(12)
C18B 0.0452(19) 0.0284(15) 0.0352(17) -0.0009(14) 0.0009(14) -0.0004(14)
C19B 0.0482(19) 0.0237(14) 0.0332(16) -0.0022(14) 0.0016(14) 0.0014(13)
C20B 0.0426(18) 0.0324(16) 0.0269(16) 0.0011(14) -0.0003(13) 0.0012(13)
C21B 0.065(2) 0.0340(17) 0.0275(17) 0.0066(16) 0.0035(15) 0.0006(14)
C22B 0.0485(19) 0.0322(16) 0.0296(16) 0.0014(15) 0.0019(14) 0.0038(13)
C23B 0.062(2) 0.050(2) 0.0325(18) -0.0057(18) -0.0029(16) 0.0108(16)
C24B 0.046(2) 0.048(2) 0.0371(19) 0.0081(16) 0.0078(15) 0.0121(16)
C25B 0.070(3) 0.070(3) 0.047(2) -0.001(2) 0.000(2) 0.026(2)
C26B 0.136(5) 0.071(3) 0.036(2) 0.014(3) -0.007(3) 0.008(2)
C27B 0.054(2) 0.066(3) 0.058(3) 0.008(2) 0.0098(19) 0.029(2)
C28B 0.0429(18) 0.0251(16) 0.0281(16) -0.0002(14) 0.0041(13) -0.0009(12)
C29B 0.0388(17) 0.0242(14) 0.0260(15) -0.0037(13) 0.0009(12) 0.0015(12)
C30B 0.0388(17) 0.0261(14) 0.0271(15) -0.0004(13) 0.0020(12) 0.0018(12)
C31B 0.0429(18) 0.0261(15) 0.0242(16) -0.0031(13) 0.0010(13) -0.0001(12)
C32B 0.0377(17) 0.0260(15) 0.0283(16) 0.0006(13) 0.0011(13) 0.0004(12)
C33B 0.0483(19) 0.0288(15) 0.0216(15) 0.0011(14) -0.0039(13) -0.0023(12)
C34B 0.0312(16) 0.0262(16) 0.0242(15) 0.0025(12) 0.0005(12) 0.0015(12)
C35B 0.0288(15) 0.0237(15) 0.0269(15) -0.0008(12) 0.0012(12) -0.0002(12)
C36B 0.0363(17) 0.0244(14) 0.0277(15) 0.0016(13) 0.0005(12) 0.0031(12)
C37B 0.0391(17) 0.0200(14) 0.0360(17) -0.0029(13) 0.0033(13) -0.0013(12)
C38B 0.0304(16) 0.0262(15) 0.0251(15) -0.0009(12) 0.0010(12) -0.0011(12)
C39B 0.0370(17) 0.0249(14) 0.0257(15) 0.0045(13) 0.0014(12) 0.0033(12)
C40B 0.0393(17) 0.0205(14) 0.0284(16) 0.0040(13) 0.0028(13) -0.0013(12)
C41B 0.0325(16) 0.0234(15) 0.0305(16) -0.0023(12) 0.0021(12) -0.0027(12)
C42B 0.050(2) 0.0232(15) 0.0356(18) 0.0004(14) -0.0055(14) 0.0016(13)
C43B 0.062(2) 0.0216(15) 0.0381(18) 0.0015(15) -0.0081(16) -0.0056(14)
C44B 0.0413(18) 0.0280(15) 0.0304(17) 0.0004(14) -0.0012(13) -0.0082(13)
C45B 0.0361(17) 0.0253(14) 0.0308(16) 0.0032(13) 0.0022(12) 0.0000(13)
C46B 0.0349(17) 0.0214(14) 0.0324(17) 0.0023(12) 0.0033(13) -0.0033(12)
C47B 0.0379(17) 0.0285(15) 0.0315(16) 0.0042(14) -0.0005(13) -0.0037(13)
C48B 0.0443(19) 0.0303(16) 0.0354(17) 0.0064(14) -0.0005(14) -0.0079(14)
C49B 0.0408(18) 0.0304(16) 0.0359(17) 0.0030(14) 0.0007(14) -0.0018(13)
C50B 0.0477(19) 0.0312(16) 0.0331(17) 0.0043(15) 0.0037(14) -0.0014(14)
C51B 0.058(2) 0.0309(17) 0.044(2) -0.0012(16) 0.0033(16) -0.0042(15)
C52B 0.055(2) 0.046(2) 0.052(2) 0.0018(18) -0.0021(18) -0.0135(18)

loop_
_atom_type_symbol
_atom_type_description
_atom_type_scat_dispersion_real
_atom_type_scat_dispersion_imag
_atom_type_scat_source
C C 0.0181 0.0091 'International Tables Vol C Tables 4.2.6.8 and 6.1.1.4'
H H 0.0000 0.0000 'International Tables Vol C Tables 4.2.6.8 and 6.1.1.4'
N N 0.0311 0.0180 'International Tables Vol C Tables 4.2.6.8 and 6.1.1.4'
O O 0.0492 0.0322 'International Tables Vol C Tables 4.2.6.8 and 6.1.1.4'

loop_
_geom_angle_atom_site_label_1
_geom_angle_atom_site_label_2
_geom_angle_atom_site_label_3
_geom_angle
C28A O1A C3A 116.8(2)
C34A O3A C33A 116.4(2)
C44A O5A C47A 116.8(2)
N2A N1A C38A 112.5(2)
N1A N2A C41A 115.9(3)
C2A C1A C10A 114.7(3)
C2A C1A H1A1 108.6
C10A C1A H1A1 108.6
C2A C1A H1A2 108.6
C10A C1A H1A2 108.6
H1A1 C1A H1A2 107.6
C3A C2A C1A 109.6(3)
C3A C2A H2A1 109.7
C1A C2A H2A1 109.7
C3A C2A H2A2 109.7
C1A C2A H2A2 109.7
H2A1 C2A H2A2 108.2
O1A C3A C2A 110.6(2)
O1A C3A C4A 107.1(2)
C2A C3A C4A 111.0(3)
O1A C3A H3A 109.4
C2A C3A H3A 109.4
C4A C3A H3A 109.4
C3A C4A C5A 110.7(2)
C3A C4A H4A1 109.5
C5A C4A H4A1 109.5
C3A C4A H4A2 109.5
C5A C4A H4A2 109.5
H4A1 C4A H4A2 108.1
C6A C5A C4A 120.7(3)
C6A C5A C10A 122.3(3)
C4A C5A C10A 117.0(3)
C5A C6A C7A 125.2(3)
C5A C6A H6A 117.4
C7A C6A H6A 117.4
C6A C7A C8A 113.4(3)
C6A C7A H7A1 108.9
C8A C7A H7A1 108.9
C6A C7A H7A2 108.9
C8A C7A H7A2 108.9
H7A1 C7A H7A2 107.7
C7A C8A C14A 111.6(3)
C7A C8A C9A 109.4(3)
C14A C8A C9A 109.7(2)
C7A C8A H8A 108.7
C14A C8A H8A 108.7
C9A C8A H8A 108.7
C11A C9A C8A 112.3(2)
C11A C9A C10A 113.7(2)
C8A C9A C10A 112.3(2)
C11A C9A H9A 106.0
C8A C9A H9A 106.0
C10A C9A H9A 106.0
C5A C10A C19A 108.3(3)
C5A C10A C9A 110.2(2)
C19A C10A C9A 111.5(2)
C5A C10A C1A 109.2(2)
C19A C10A C1A 109.3(3)
C9A C10A C1A 108.4(2)
C9A C11A C12A 114.8(3)
C9A C11A H11A 108.6
C12A C11A H11A 108.6
C9A C11A H11B 108.6
C12A C11A H11B 108.6
H11A C11A H11B 107.5
C13A C12A C11A 111.5(3)
C13A C12A H12A 109.3
C11A C12A H12A 109.3
C13A C12A H12B 109.3
C11A C12A H12B 109.3
H12A C12A H12B 108.0
C12A C13A C14A 106.3(2)
C12A C13A C18A 110.7(3)
C14A C13A C18A 111.7(3)
C12A C13A C17A 116.7(3)
C14A C13A C17A 100.7(2)
C18A C13A C17A 110.3(2)
C15A C14A C8A 118.1(3)
C15A C14A C13A 104.3(3)
C8A C14A C13A 115.6(2)
C15A C14A H14A 106.0
C8A C14A H14A 106.0
C13A C14A H14A 106.0
C14A C15A C16A 103.7(3)
C14A C15A H15A 111.0
C16A C15A H15A 111.0
C14A C15A H15B 111.0
C16A C15A H15B 111.0
H15A C15A H15B 109.0
C15A C16A C17A 107.2(3)
C15A C16A H16A 110.3
C17A C16A H16A 110.3
C15A C16A H16B 110.3
C17A C16A H16B 110.3
H16A C16A H16B 108.5
C20A C17A C16A 113.2(3)
C20A C17A C13A 119.1(3)
C16A C17A C13A 103.2(2)
C20A C17A H17A 106.9
C16A C17A H17A 106.9
C13A C17A H17A 106.9
C13A C18A H18A 109.5
C13A C18A H18B 109.5
H18A C18A H18B 109.5
C13A C18A H18C 109.5
H18A C18A H18C 109.5
H18B C18A H18C 109.5
C10A C19A H19A 109.5
C10A C19A H19B 109.5
H19A C19A H19B 109.5
C10A C19A H19C 109.5
H19A C19A H19C 109.5
H19B C19A H19C 109.5
C21A C20A C17A 112.5(3)
C21A C20A C22A 109.8(3)
C17A C20A C22A 111.2(3)
C21A C20A H20A 107.7
C17A C20A H20A 107.7
C22A C20A H20A 107.7
C20A C21A H21A 109.5
C20A C21A H21B 109.5
H21A C21A H21B 109.5
C20A C21A H21C 109.5
H21A C21A H21C 109.5
H21B C21A H21C 109.5
C23A C22A C20A 114.6(3)
C23A C22A H22A 108.6
C20A C22A H22A 108.6
C23A C22A H22B 108.6
C20A C22A H22B 108.6
H22A C22A H22B 107.6
C24A C23A C22A 112.8(3)
C24A C23A H23A 109.0
C22A C23A H23A 109.0
C24A C23A H23B 109.0
C22A C23A H23B 109.0
H23A C23A H23B 107.8
C23A C24A C25A 115.5(3)
C23A C24A H24A 108.4
C25A C24A H24A 108.4
C23A C24A H24B 108.4
C25A C24A H24B 108.4
H24A C24A H24B 107.5
C27A C25A C26A 110.8(3)
C27A C25A C24A 111.8(3)
C26A C25A C24A 112.4(3)
C27A C25A H25A 107.1
C26A C25A H25A 107.1
C24A C25A H25A 107.1
C25A C26A H26A 109.5
C25A C26A H26B 109.5
H26A C26A H26B 109.5
C25A C26A H26C 109.5
H26A C26A H26C 109.5
H26B C26A H26C 109.5
C25A C27A H27A 109.5
C25A C27A H27B 109.5
H27A C27A H27B 109.5
C25A C27A H27C 109.5
H27A C27A H27C 109.5
H27B C27A H27C 109.5
O2A C28A O1A 124.7(3)
O2A C28A C29A 125.5(3)
O1A C28A C29A 109.8(3)
C28A C29A C30A 114.9(3)
C28A C29A H29A 108.6
C30A C29A H29A 108.6
C28A C29A H29B 108.6
C30A C29A H29B 108.6
H29A C29A H29B 107.5
C29A C30A C31A 110.4(3)
C29A C30A H30A 109.6
C31A C30A H30A 109.6
C29A C30A H30B 109.6
C31A C30A H30B 109.6
H30A C30A H30B 108.1
C32A C31A C30A 113.6(3)
C32A C31A H31A 108.8
C30A C31A H31A 108.8
C32A C31A H31B 108.8
C30A C31A H31B 108.8
H31A C31A H31B 107.7
C33A C32A C31A 110.9(3)
C33A C32A H32A 109.5
C31A C32A H32A 109.5
C33A C32A H32B 109.5
C31A C32A H32B 109.5
H32A C32A H32B 108.0
O3A C33A C32A 107.4(2)
O3A C33A H33A 110.2
C32A C33A H33A 110.2
O3A C33A H33B 110.2
C32A C33A H33B 110.2
H33A C33A H33B 108.5
O4A C34A O3A 123.7(3)
O4A C34A C35A 124.1(3)
O3A C34A C35A 112.2(3)
C36A C35A C40A 119.5(3)
C36A C35A C34A 122.4(3)
C40A C35A C34A 118.1(3)
C37A C36A C35A 119.3(3)
C37A C36A H36A 120.4
C35A C36A H36A 120.4
C36A C37A C38A 120.7(3)
C36A C37A H37A 119.6
C38A C37A H37A 119.6
C37A C38A C39A 120.0(3)
C37A C38A N1A 115.8(3)
C39A C38A N1A 124.1(3)
C40A C39A C38A 119.4(3)
C40A C39A H39A 120.3
C38A C39A H39A 120.3
C39A C40A C35A 121.0(3)
C39A C40A H40A 119.5
C35A C40A H40A 119.5
C46A C41A C42A 119.1(3)
C46A C41A N2A 115.2(3)
C42A C41A N2A 125.7(3)
C43A C42A C41A 120.0(3)
C43A C42A H42A 120.0
C41A C42A H42A 120.0
C42A C43A C44A 120.6(3)
C42A C43A H43A 119.7
C44A C43A H43A 119.7
O5A C44A C45A 124.0(3)
O5A C44A C43A 116.6(3)
C45A C44A C43A 119.4(3)
C44A C45A C46A 119.8(3)
C44A C45A H45A 120.1
C46A C45A H45A 120.1
C41A C46A C45A 121.1(3)
C41A C46A H46A 119.5
C45A C46A H46A 119.5
O5A C47A C48A 109.5(3)
O5A C47A H47A 109.8
C48A C47A H47A 109.8
O5A C47A H47B 109.8
C48A C47A H47B 109.8
H47A C47A H47B 108.2
C49A C48A C47A 115.9(3)
C49A C48A H48A 108.3
C47A C48A H48A 108.3
C49A C48A H48B 108.3
C47A C48A H48B 108.3
H48A C48A H48B 107.4
C48A C49A C50A 112.1(3)
C48A C49A H49A 109.2
C50A C49A H49A 109.2
C48A C49A H49B 109.2
C50A C49A H49B 109.2
H49A C49A H49B 107.9
C51A C50A C49A 114.8(3)
C51A C50A H50A 108.6
C49A C50A H50A 108.6
C51A C50A H50B 108.6
C49A C50A H50B 108.6
H50A C50A H50B 107.6
C52A C51A C50A 112.6(3)
C52A C51A H51A 109.1
C50A C51A H51A 109.1
C52A C51A H51B 109.1
C50A C51A H51B 109.1
H51A C51A H51B 107.8
C51A C52A H52A 109.5
C51A C52A H52B 109.5
H52A C52A H52B 109.5
C51A C52A H52C 109.5
H52A C52A H52C 109.5
H52B C52A H52C 109.5
C28B O1B C3B 118.9(2)
C34B O3B C33B 116.1(2)
C44B O5B C47B 117.8(2)
N2B N1B C38B 113.8(2)
N1B N2B C41B 114.9(2)
C2B C1B C10B 114.7(3)
C2B C1B H1B1 108.6
C10B C1B H1B1 108.6
C2B C1B H1B2 108.6
C10B C1B H1B2 108.6
H1B1 C1B H1B2 107.6
C3B C2B C1B 109.9(2)
C3B C2B H2B1 109.7
C1B C2B H2B1 109.7
C3B C2B H2B2 109.7
C1B C2B H2B2 109.7
H2B1 C2B H2B2 108.2
O1B C3B C2B 105.2(2)
O1B C3B C4B 109.9(2)
C2B C3B C4B 110.9(3)
O1B C3B H3B 110.2
C2B C3B H3B 110.2
C4B C3B H3B 110.2
C5B C4B C3B 111.9(2)
C5B C4B H4B1 109.2
C3B C4B H4B1 109.2
C5B C4B H4B2 109.2
C3B C4B H4B2 109.2
H4B1 C4B H4B2 107.9
C6B C5B C4B 121.0(3)
C6B C5B C10B 122.2(3)
C4B C5B C10B 116.8(2)
C5B C6B C7B 125.3(3)
C5B C6B H6B 117.4
C7B C6B H6B 117.4
C6B C7B C8B 114.3(2)
C6B C7B H7B1 108.7
C8B C7B H7B1 108.7
C6B C7B H7B2 108.7
C8B C7B H7B2 108.7
H7B1 C7B H7B2 107.6
C14B C8B C7B 110.8(2)
C14B C8B C9B 108.8(2)
C7B C8B C9B 110.0(2)
C14B C8B H8B 109.1
C7B C8B H8B 109.1
C9B C8B H8B 109.1
C11B C9B C8B 111.1(2)
C11B C9B C10B 113.3(2)
C8B C9B C10B 112.9(2)
C11B C9B H9B 106.3
C8B C9B H9B 106.3
C10B C9B H9B 106.3
C5B C10B C1B 108.9(2)
C5B C10B C19B 108.6(2)
C1B C10B C19B 109.8(2)
C5B C10B C9B 110.0(2)
C1B C10B C9B 107.8(2)
C19B C10B C9B 111.8(2)
C9B C11B C12B 113.7(2)
C9B C11B H11C 108.8
C12B C11B H11C 108.8
C9B C11B H11D 108.8
C12B C11B H11D 108.8
H11C C11B H11D 107.7
C13B C12B C11B 110.8(3)
C13B C12B H12C 109.5
C11B C12B H12C 109.5
C13B C12B H12D 109.5
C11B C12B H12D 109.5
H12C C12B H12D 108.1
C12B C13B C18B 110.7(2)
C12B C13B C14B 107.4(2)
C18B C13B C14B 112.2(3)
C12B C13B C17B 116.4(3)
C18B C13B C17B 110.2(2)
C14B C13B C17B 99.5(2)
C8B C14B C15B 119.5(3)
C8B C14B C13B 116.1(2)
C15B C14B C13B 103.7(2)
C8B C14B H14B 105.5
C15B C14B H14B 105.5
C13B C14B H14B 105.5
C14B C15B C16B 103.4(2)
C14B C15B H15C 111.1
C16B C15B H15C 111.1
C14B C15B H15D 111.1
C16B C15B H15D 111.1
H15C C15B H15D 109.0
C17B C16B C15B 106.9(2)
C17B C16B H16C 110.3
C15B C16B H16C 110.3
C17B C16B H16D 110.3
C15B C16B H16D 110.3
H16C C16B H16D 108.6
C20B C17B C16B 112.7(2)
C20B C17B C13B 120.5(2)
C16B C17B C13B 103.3(2)
C20B C17B H17B 106.5
C16B C17B H17B 106.5
C13B C17B H17B 106.5
C13B C18B H18D 109.5
C13B C18B H18E 109.5
H18D C18B H18E 109.5
C13B C18B H18F 109.5
H18D C18B H18F 109.5
H18E C18B H18F 109.5
C10B C19B H19D 109.5
C10B C19B H19E 109.5
H19D C19B H19E 109.5
C10B C19B H19F 109.5
H19D C19B H19F 109.5
H19E C19B H19F 109.5
C21B C20B C22B 110.2(3)
C21B C20B C17B 113.2(3)
C22B C20B C17B 108.7(2)
C21B C20B H20B 108.2
C22B C20B H20B 108.2
C17B C20B H20B 108.2
C20B C21B H21D 109.5
C20B C21B H21E 109.5
H21D C21B H21E 109.5
C20B C21B H21F 109.5
H21D C21B H21F 109.5
H21E C21B H21F 109.5
C23B C22B C20B 116.1(3)
C23B C22B H22C 108.3
C20B C22B H22C 108.3
C23B C22B H22D 108.3
C20B C22B H22D 108.3
H22C C22B H22D 107.4
C24B C23B C22B 111.3(3)
C24B C23B H23C 109.4
C22B C23B H23C 109.4
C24B C23B H23D 109.4
C22B C23B H23D 109.4
H23C C23B H23D 108.0
C23B C24B C25B 115.7(3)
C23B C24B H24C 108.4
C25B C24B H24C 108.4
C23B C24B H24D 108.4
C25B C24B H24D 108.4
H24C C24B H24D 107.4
C26B C25B C24B 116.4(4)
C26B C25B C27B 114.0(4)
C24B C25B C27B 108.3(4)
C26B C25B H25B 105.7
C24B C25B H25B 105.7
C27B C25B H25B 105.7
C25B C26B H26D 109.5
C25B C26B H26E 109.5
H26D C26B H26E 109.5
C25B C26B H26F 109.5
H26D C26B H26F 109.5
H26E C26B H26F 109.5
C25B C27B H27D 109.5
C25B C27B H27E 109.5
H27D C27B H27E 109.5
C25B C27B H27F 109.5
H27D C27B H27F 109.5
H27E C27B H27F 109.5
O2B C28B O1B 124.4(3)
O2B C28B C29B 126.1(3)
O1B C28B C29B 109.5(2)
C28B C29B C30B 115.0(2)
C28B C29B H29C 108.5
C30B C29B H29C 108.5
C28B C29B H29D 108.5
C30B C29B H29D 108.5
H29C C29B H29D 107.5
C29B C30B C31B 110.9(2)
C29B C30B H30C 109.5
C31B C30B H30C 109.5
C29B C30B H30D 109.5
C31B C30B H30D 109.5
H30C C30B H30D 108.0
C32B C31B C30B 113.5(2)
C32B C31B H31C 108.9
C30B C31B H31C 108.9
C32B C31B H31D 108.9
C30B C31B H31D 108.9
H31C C31B H31D 107.7
C33B C32B C31B 111.3(2)
C33B C32B H32C 109.4
C31B C32B H32C 109.4
C33B C32B H32D 109.4
C31B C32B H32D 109.4
H32C C32B H32D 108.0
O3B C33B C32B 107.3(2)
O3B C33B H33C 110.3
C32B C33B H33C 110.3
O3B C33B H33D 110.3
C32B C33B H33D 110.3
H33C C33B H33D 108.5
O4B C34B O3B 123.5(3)
O4B C34B C35B 124.8(3)
O3B C34B C35B 111.6(2)
C40B C35B C36B 119.9(3)
C40B C35B C34B 118.3(2)
C36B C35B C34B 121.7(3)
C37B C36B C35B 118.9(3)
C37B C36B H36B 120.6
C35B C36B H36B 120.6
C36B C37B C38B 120.9(3)
C36B C37B H37B 119.6
C38B C37B H37B 119.6
C37B C38B C39B 120.0(3)
C37B C38B N1B 115.4(3)
C39B C38B N1B 124.6(3)
C40B C39B C38B 119.1(3)
C40B C39B H39B 120.4
C38B C39B H39B 120.4
C39B C40B C35B 121.0(3)
C39B C40B H40B 119.5
C35B C40B H40B 119.5
C46B C41B C42B 119.4(3)
C46B C41B N2B 116.3(3)
C42B C41B N2B 124.2(3)
C43B C42B C41B 119.9(3)
C43B C42B H42B 120.1
C41B C42B H42B 120.1
C42B C43B C44B 120.6(3)
C42B C43B H43B 119.7
C44B C43B H43B 119.7
O5B C44B C45B 125.0(3)
O5B C44B C43B 115.2(3)
C45B C44B C43B 119.8(3)
C46B C45B C44B 119.2(3)
C46B C45B H45B 120.4
C44B C45B H45B 120.4
C41B C46B C45B 121.1(3)
C41B C46B H46B 119.4
C45B C46B H46B 119.4
O5B C47B C48B 108.3(2)
O5B C47B H47C 110.0
C48B C47B H47C 110.0
O5B C47B H47D 110.0
C48B C47B H47D 110.0
H47C C47B H47D 108.4
C47B C48B C49B 111.2(3)
C47B C48B H48C 109.4
C49B C48B H48C 109.4
C47B C48B H48D 109.4
C49B C48B H48D 109.4
H48C C48B H48D 108.0
C48B C49B C50B 114.8(3)
C48B C49B H49C 108.6
C50B C49B H49C 108.6
C48B C49B H49D 108.6
C50B C49B H49D 108.6
H49C C49B H49D 107.6
C51B C50B C49B 114.1(3)
C51B C50B H50C 108.7
C49B C50B H50C 108.7
C51B C50B H50D 108.7
C49B C50B H50D 108.7
H50C C50B H50D 107.6
C50B C51B C52B 112.8(3)
C50B C51B H51C 109.0
C52B C51B H51C 109.0
C50B C51B H51D 109.0
C52B C51B H51D 109.0
H51C C51B H51D 107.8
C51B C52B H52D 109.5
C51B C52B H52E 109.5
H52D C52B H52E 109.5
C51B C52B H52F 109.5
H52D C52B H52F 109.5
H52E C52B H52F 109.5

loop_
_geom_bond_atom_site_label_1
_geom_bond_atom_site_label_2
_geom_bond_distance
O1A C28A 1.344(4)
O1A C3A 1.464(3)
O2A C28A 1.200(4)
O3A C34A 1.334(4)
O3A C33A 1.454(4)
O4A C34A 1.208(4)
O5A C44A 1.364(4)
O5A C47A 1.434(4)
N1A N2A 1.257(4)
N1A C38A 1.437(4)
N2A C41A 1.417(4)
C1A C2A 1.526(4)
C1A C10A 1.551(4)
C1A H1A1 0.99
C1A H1A2 0.99
C2A C3A 1.491(5)
C2A H2A1 0.99
C2A H2A2 0.99
C3A C4A 1.515(4)
C3A H3A 1.0
C4A C5A 1.515(4)
C4A H4A1 0.99
C4A H4A2 0.99
C5A C6A 1.328(5)
C5A C10A 1.521(4)
C6A C7A 1.497(5)
C6A H6A 0.95
C7A C8A 1.524(5)
C7A H7A1 0.99
C7A H7A2 0.99
C8A C14A 1.524(4)
C8A C9A 1.539(4)
C8A H8A 1.0
C9A C11A 1.526(4)
C9A C10A 1.551(4)
C9A H9A 1.0
C10A C19A 1.542(4)
C11A C12A 1.534(5)
C11A H11A 0.99
C11A H11B 0.99
C12A C13A 1.529(4)
C12A H12A 0.99
C12A H12B 0.99
C13A C14A 1.533(4)
C13A C18A 1.534(4)
C13A C17A 1.558(4)
C14A C15A 1.523(5)
C14A H14A 1.0
C15A C16A 1.548(5)
C15A H15A 0.99
C15A H15B 0.99
C16A C17A 1.552(4)
C16A H16A 0.99
C16A H16B 0.99
C17A C20A 1.531(4)
C17A H17A 1.0
C18A H18A 0.98
C18A H18B 0.98
C18A H18C 0.98
C19A H19A 0.98
C19A H19B 0.98
C19A H19C 0.98
C20A C21A 1.522(5)
C20A C22A 1.541(4)
C20A H20A 1.0
C21A H21A 0.98
C21A H21B 0.98
C21A H21C 0.98
C22A C23A 1.527(4)
C22A H22A 0.99
C22A H22B 0.99
C23A C24A 1.518(4)
C23A H23A 0.99
C23A H23B 0.99
C24A C25A 1.532(5)
C24A H24A 0.99
C24A H24B 0.99
C25A C27A 1.511(6)
C25A C26A 1.519(6)
C25A H25A 1.0
C26A H26A 0.98
C26A H26B 0.98
C26A H26C 0.98
C27A H27A 0.98
C27A H27B 0.98
C27A H27C 0.98
C28A C29A 1.511(4)
C29A C30A 1.518(4)
C29A H29A 0.99
C29A H29B 0.99
C30A C31A 1.529(4)
C30A H30A 0.99
C30A H30B 0.99
C31A C32A 1.524(4)
C31A H31A 0.99
C31A H31B 0.99
C32A C33A 1.507(4)
C32A H32A 0.99
C32A H32B 0.99
C33A H33A 0.99
C33A H33B 0.99
C34A C35A 1.490(4)
C35A C36A 1.398(4)
C35A C40A 1.400(4)
C36A C37A 1.389(4)
C36A H36A 0.95
C37A C38A 1.391(4)
C37A H37A 0.95
C38A C39A 1.395(4)
C39A C40A 1.379(4)
C39A H39A 0.95
C40A H40A 0.95
C41A C46A 1.385(5)
C41A C42A 1.400(4)
C42A C43A 1.373(5)
C42A H42A 0.95
C43A C44A 1.402(5)
C43A H43A 0.95
C44A C45A 1.383(4)
C45A C46A 1.386(5)
C45A H45A 0.95
C46A H46A 0.95
C47A C48A 1.511(4)
C47A H47A 0.99
C47A H47B 0.99
C48A C49A 1.510(5)
C48A H48A 0.99
C48A H48B 0.99
C49A C50A 1.522(4)
C49A H49A 0.99
C49A H49B 0.99
C50A C51A 1.520(5)
C50A H50A 0.99
C50A H50B 0.99
C51A C52A 1.517(5)
C51A H51A 0.99
C51A H51B 0.99
C52A H52A 0.98
C52A H52B 0.98
C52A H52C 0.98
O1B C28B 1.342(4)
O1B C3B 1.462(3)
O2B C28B 1.199(4)
O3B C34B 1.340(3)
O3B C33B 1.446(4)
O4B C34B 1.201(4)
O5B C44B 1.361(4)
O5B C47B 1.428(4)
N1B N2B 1.261(3)
N1B C38B 1.423(4)
N2B C41B 1.410(4)
C1B C2B 1.525(4)
C1B C10B 1.542(4)
C1B H1B1 0.99
C1B H1B2 0.99
C2B C3B 1.506(4)
C2B H2B1 0.99
C2B H2B2 0.99
C3B C4B 1.521(4)
C3B H3B 1.0
C4B C5B 1.518(4)
C4B H4B1 0.99
C4B H4B2 0.99
C5B C6B 1.327(4)
C5B C10B 1.529(4)
C6B C7B 1.498(4)
C6B H6B 0.95
C7B C8B 1.530(4)
C7B H7B1 0.99
C7B H7B2 0.99
C8B C14B 1.520(4)
C8B C9B 1.539(4)
C8B H8B 1.0
C9B C11B 1.528(4)
C9B C10B 1.552(4)
C9B H9B 1.0
C10B C19B 1.543(4)
C11B C12B 1.534(4)
C11B H11C 0.99
C11B H11D 0.99
C12B C13B 1.531(4)
C12B H12C 0.99
C12B H12D 0.99
C13B C18B 1.538(4)
C13B C14B 1.549(4)
C13B C17B 1.553(4)
C14B C15B 1.531(4)
C14B H14B 1.0
C15B C16B 1.551(4)
C15B H15C 0.99
C15B H15D 0.99
C16B C17B 1.549(4)
C16B H16C 0.99
C16B H16D 0.99
C17B C20B 1.541(4)
C17B H17B 1.0
C18B H18D 0.98
C18B H18E 0.98
C18B H18F 0.98
C19B H19D 0.98
C19B H19E 0.98
C19B H19F 0.98
C20B C21B 1.527(5)
C20B C22B 1.541(4)
C20B H20B 1.0
C21B H21D 0.98
C21B H21E 0.98
C21B H21F 0.98
C22B C23B 1.529(4)
C22B H22C 0.99
C22B H22D 0.99
C23B C24B 1.528(5)
C23B H23C 0.99
C23B H23D 0.99
C24B C25B 1.532(5)
C24B H24C 0.99
C24B H24D 0.99
C25B C26B 1.450(7)
C25B C27B 1.547(6)
C25B H25B 1.0
C26B H26D 0.98
C26B H26E 0.98
C26B H26F 0.98
C27B H27D 0.98
C27B H27E 0.98
C27B H27F 0.98
C28B C29B 1.508(4)
C29B C30B 1.517(4)
C29B H29C 0.99
C29B H29D 0.99
C30B C31B 1.532(4)
C30B H30C 0.99
C30B H30D 0.99
C31B C32B 1.525(4)
C31B H31C 0.99
C31B H31D 0.99
C32B C33B 1.508(4)
C32B H32C 0.99
C32B H32D 0.99
C33B H33C 0.99
C33B H33D 0.99
C34B C35B 1.491(4)
C35B C40B 1.394(4)
C35B C36B 1.397(4)
C36B C37B 1.388(4)
C36B H36B 0.95
C37B C38B 1.390(4)
C37B H37B 0.95
C38B C39B 1.395(4)
C39B C40B 1.379(4)
C39B H39B 0.95
C40B H40B 0.95
C41B C46B 1.384(4)
C41B C42B 1.402(4)
C42B C43B 1.364(5)
C42B H42B 0.95
C43B C44B 1.405(5)
C43B H43B 0.95
C44B C45B 1.388(4)
C45B C46B 1.385(4)
C45B H45B 0.95
C46B H46B 0.95
C47B C48B 1.504(4)
C47B H47C 0.99
C47B H47D 0.99
C48B C49B 1.521(4)
C48B H48C 0.99
C48B H48D 0.99
C49B C50B 1.525(4)
C49B H49C 0.99
C49B H49D 0.99
C50B C51B 1.511(5)
C50B H50C 0.99
C50B H50D 0.99
C51B C52B 1.546(5)
C51B H51C 0.99
C51B H51D 0.99
C52B H52D 0.98
C52B H52E 0.98
C52B H52F 0.98

loop_
_geom_torsion_atom_site_label_1
_geom_torsion_atom_site_label_2
_geom_torsion_atom_site_label_3
_geom_torsion_atom_site_label_4
_geom_torsion
C38A N1A N2A C41A -179.8(3)
C10A C1A C2A C3A -56.3(4)
C28A O1A C3A C2A 86.2(3)
C28A O1A C3A C4A -152.7(3)
C1A C2A C3A O1A 179.0(2)
C1A C2A C3A C4A 60.3(3)
O1A C3A C4A C5A -178.0(2)
C2A C3A C4A C5A -57.2(3)
C3A C4A C5A C6A -130.5(3)
C3A C4A C5A C10A 50.4(4)
C4A C5A C6A C7A -179.3(3)
C10A C5A C6A C7A -0.3(5)
C5A C6A C7A C8A 12.6(5)
C6A C7A C8A C14A -162.8(3)
C6A C7A C8A C9A -41.3(4)
C7A C8A C9A C11A -170.0(3)
C14A C8A C9A C11A -47.3(3)
C7A C8A C9A C10A 60.5(3)
C14A C8A C9A C10A -176.8(2)
C6A C5A C10A C19A -104.5(3)
C4A C5A C10A C19A 74.6(3)
C6A C5A C10A C9A 17.7(4)
C4A C5A C10A C9A -163.2(2)
C6A C5A C10A C1A 136.6(3)
C4A C5A C10A C1A -44.3(3)
C11A C9A C10A C5A -176.5(3)
C8A C9A C10A C5A -47.7(3)
C11A C9A C10A C19A -56.2(4)
C8A C9A C10A C19A 72.6(3)
C11A C9A C10A C1A 64.1(3)
C8A C9A C10A C1A -167.1(3)
C2A C1A C10A C5A 46.9(4)
C2A C1A C10A C19A -71.4(3)
C2A C1A C10A C9A 166.9(3)
C8A C9A C11A C12A 48.5(4)
C10A C9A C11A C12A 177.3(3)
C9A C11A C12A C13A -54.0(4)
C11A C12A C13A C14A 56.3(4)
C11A C12A C13A C18A -65.2(4)
C11A C12A C13A C17A 167.6(3)
C7A C8A C14A C15A -57.8(4)
C9A C8A C14A C15A -179.1(3)
C7A C8A C14A C13A 177.7(3)
C9A C8A C14A C13A 56.3(3)
C12A C13A C14A C15A 168.2(3)
C18A C13A C14A C15A -71.0(3)
C17A C13A C14A C15A 46.1(3)
C12A C13A C14A C8A -60.4(3)
C18A C13A C14A C8A 60.4(3)
C17A C13A C14A C8A 177.5(2)
C8A C14A C15A C16A -164.4(3)
C13A C14A C15A C16A -34.4(4)
C14A C15A C16A C17A 9.2(4)
C15A C16A C17A C20A 148.8(3)
C15A C16A C17A C13A 18.7(4)
C12A C13A C17A C20A 80.2(4)
C14A C13A C17A C20A -165.3(3)
C18A C13A C17A C20A -47.2(4)
C12A C13A C17A C16A -153.5(3)
C14A C13A C17A C16A -39.0(3)
C18A C13A C17A C16A 79.1(3)
C16A C17A C20A C21A -175.9(3)
C13A C17A C20A C21A -54.4(4)
C16A C17A C20A C22A 60.5(3)
C13A C17A C20A C22A -178.0(3)
C21A C20A C22A C23A 67.1(4)
C17A C20A C22A C23A -167.8(3)
C20A C22A C23A C24A -171.1(3)
C22A C23A C24A C25A -177.4(3)
C23A C24A C25A C27A 66.7(4)
C23A C24A C25A C26A -58.7(4)
C3A O1A C28A O2A 2.1(5)
C3A O1A C28A C29A -177.3(3)
O2A C28A C29A C30A 13.6(5)
O1A C28A C29A C30A -167.1(3)
C28A C29A C30A C31A -179.4(3)
C29A C30A C31A C32A -174.5(3)
C30A C31A C32A C33A 179.4(3)
C34A O3A C33A C32A -171.4(3)
C31A C32A C33A O3A -177.0(3)
C33A O3A C34A O4A 1.0(5)
C33A O3A C34A C35A 179.9(2)
O4A C34A C35A C36A 175.4(3)
O3A C34A C35A C36A -3.5(4)
O4A C34A C35A C40A -4.3(5)
O3A C34A C35A C40A 176.8(3)
C40A C35A C36A C37A 1.3(5)
C34A C35A C36A C37A -178.3(3)
C35A C36A C37A C38A 0.1(5)
C36A C37A C38A C39A -1.8(5)
C36A C37A C38A N1A 179.0(3)
N2A N1A C38A C37A 177.8(3)
N2A N1A C38A C39A -1.4(4)
C37A C38A C39A C40A 2.0(5)
N1A C38A C39A C40A -178.8(3)
C38A C39A C40A C35A -0.6(5)
C36A C35A C40A C39A -1.1(5)
C34A C35A C40A C39A 178.6(3)
N1A N2A C41A C46A 173.1(3)
N1A N2A C41A C42A -6.2(5)
C46A C41A C42A C43A -0.5(5)
N2A C41A C42A C43A 178.7(3)
C41A C42A C43A C44A -0.6(5)
C47A O5A C44A C45A -10.5(5)
C47A O5A C44A C43A 169.3(3)
C42A C43A C44A O5A -178.5(3)
C42A C43A C44A C45A 1.2(5)
O5A C44A C45A C46A 178.9(3)
C43A C44A C45A C46A -0.9(5)
C42A C41A C46A C45A 0.9(5)
N2A C41A C46A C45A -178.5(3)
C44A C45A C46A C41A -0.2(6)
C44A O5A C47A C48A -169.1(3)
O5A C47A C48A C49A -78.8(4)
C47A C48A C49A C50A 179.2(3)
C48A C49A C50A C51A 174.7(3)
C49A C50A C51A C52A -173.2(3)
C38B N1B N2B C41B -178.0(3)
C10B C1B C2B C3B -57.6(4)
C28B O1B C3B C2B 149.4(3)
C28B O1B C3B C4B -91.0(3)
C1B C2B C3B O1B 177.2(2)
C1B C2B C3B C4B 58.3(3)
O1B C3B C4B C5B -170.3(2)
C2B C3B C4B C5B -54.3(3)
C3B C4B C5B C6B -133.0(3)
C3B C4B C5B C10B 49.1(3)
C4B C5B C6B C7B -177.4(3)
C10B C5B C6B C7B 0.4(5)
C5B C6B C7B C8B 8.9(4)
C6B C7B C8B C14B -157.2(3)
C6B C7B C8B C9B -36.9(3)
C14B C8B C9B C11B -51.8(3)
C7B C8B C9B C11B -173.3(2)
C14B C8B C9B C10B 179.5(2)
C7B C8B C9B C10B 58.1(3)
C6B C5B C10B C1B 137.0(3)
C4B C5B C10B C1B -45.1(3)
C6B C5B C10B C19B -103.5(3)
C4B C5B C10B C19B 74.3(3)
C6B C5B C10B C9B 19.1(4)
C4B C5B C10B C9B -163.1(2)
C2B C1B C10B C5B 49.2(3)
C2B C1B C10B C19B -69.5(3)
C2B C1B C10B C9B 168.6(2)
C11B C9B C10B C5B -175.8(2)
C8B C9B C10B C5B -48.3(3)
C11B C9B C10B C1B 65.6(3)
C8B C9B C10B C1B -166.9(2)
C11B C9B C10B C19B -55.1(3)
C8B C9B C10B C19B 72.4(3)
C8B C9B C11B C12B 54.9(3)
C10B C9B C11B C12B -176.7(3)
C9B C11B C12B C13B -56.9(3)
C11B C12B C13B C18B -68.3(3)
C11B C12B C13B C14B 54.5(3)
C11B C12B C13B C17B 164.9(3)
C7B C8B C14B C15B -57.6(4)
C9B C8B C14B C15B -178.7(2)
C7B C8B C14B C13B 177.0(2)
C9B C8B C14B C13B 55.9(3)
C12B C13B C14B C8B -57.3(3)
C18B C13B C14B C8B 64.6(3)
C17B C13B C14B C8B -178.9(2)
C12B C13B C14B C15B 169.6(2)
C18B C13B C14B C15B -68.6(3)
C17B C13B C14B C15B 48.0(3)
C8B C14B C15B C16B -166.3(3)
C13B C14B C15B C16B -35.2(3)
C14B C15B C16B C17B 8.6(3)
C15B C16B C17B C20B 152.5(3)
C15B C16B C17B C13B 21.0(3)
C12B C13B C17B C20B 76.8(4)
C18B C13B C17B C20B -50.2(4)
C14B C13B C17B C20B -168.3(3)
C12B C13B C17B C16B -156.4(3)
C18B C13B C17B C16B 76.6(3)
C14B C13B C17B C16B -41.5(3)
C16B C17B C20B C21B -172.9(3)
C13B C17B C20B C21B -50.5(4)
C16B C17B C20B C22B 64.2(3)
C13B C17B C20B C22B -173.4(3)
C21B C20B C22B C23B 60.5(4)
C17B C20B C22B C23B -174.8(3)
C20B C22B C23B C24B 173.0(3)
C22B C23B C24B C25B 170.1(3)
C23B C24B C25B C26B 48.9(6)
C23B C24B C25B C27B 178.9(3)
C3B O1B C28B O2B 5.2(5)
C3B O1B C28B C29B -173.8(3)
O2B C28B C29B C30B 11.3(5)
O1B C28B C29B C30B -169.7(3)
C28B C29B C30B C31B -179.2(3)
C29B C30B C31B C32B -174.2(3)
C30B C31B C32B C33B 175.1(3)
C34B O3B C33B C32B 179.2(3)
C31B C32B C33B O3B -177.8(3)
C33B O3B C34B O4B -1.6(4)
C33B O3B C34B C35B 177.8(3)
O4B C34B C35B C40B 3.4(5)
O3B C34B C35B C40B -175.9(3)
O4B C34B C35B C36B -178.9(3)
O3B C34B C35B C36B 1.7(4)
C40B C35B C36B C37B 0.3(5)
C34B C35B C36B C37B -177.3(3)
C35B C36B C37B C38B 2.3(5)
C36B C37B C38B C39B -3.5(5)
C36B C37B C38B N1B 178.3(3)
N2B N1B C38B C37B -173.9(3)
N2B N1B C38B C39B 8.0(4)
C37B C38B C39B C40B 2.0(5)
N1B C38B C39B C40B -180.0(3)
C38B C39B C40B C35B 0.6(5)
C36B C35B C40B C39B -1.8(5)
C34B C35B C40B C39B 176.0(3)
N1B N2B C41B C46B 174.8(3)
N1B N2B C41B C42B -2.9(4)
C46B C41B C42B C43B -0.5(5)
N2B C41B C42B C43B 177.1(3)
C41B C42B C43B C44B 0.7(6)
C47B O5B C44B C45B 8.7(5)
C47B O5B C44B C43B -172.2(3)
C42B C43B C44B O5B -179.7(3)
C42B C43B C44B C45B -0.6(5)
O5B C44B C45B C46B 179.3(3)
C43B C44B C45B C46B 0.3(5)
C42B C41B C46B C45B 0.2(5)
N2B C41B C46B C45B -177.6(3)
C44B C45B C46B C41B -0.1(5)
C44B O5B C47B C48B 177.2(3)
O5B C47B C48B C49B -179.3(3)
C47B C48B C49B C50B -174.7(3)
C48B C49B C50B C51B -66.0(4)
C49B C50B C51B C52B -172.1(3)
